data_1546274
loop_
_publ_author_name
'Chen, Fei'
'Zhu, Fei-Fei'
'Zhang, Man'
'Liu, Rui-Hua'
'Yu, Wei'
'Han, Bing'

_publ_section_title
;
 Iminoxyl Radical-Promoted Oxycyanation and Aminocyanation of Unactivated
 Alkenes: Synthesis of Cyano-Featured Isoxazolines and Cyclic Nitrones.
;
_journal_issue 12
_journal_name_full 'Organic letters'
_journal_page_first 3255
_journal_page_last 3258
_journal_paper_doi 10.1021/acs.orglett.7b00826
_journal_volume 19
_journal_year 2017
_chemical_formula_moiety 'C14 H16 N2 O2'
_chemical_formula_sum 'C14 H16 N2 O2'
_chemical_formula_weight 244.29
_chemical_name_systematic
;
 ? 
;
_space_group_crystal_system monoclinic
_space_group_IT_number 14
_space_group_name_Hall '-P 2yn'
_space_group_name_H-M_alt 'P 1 21/n 1'
_symmetry_space_group_name_Hall '-P 2yn'
_symmetry_space_group_name_H-M 'P 1 21/n 1'
_atom_sites_solution_hydrogens geom
_atom_sites_solution_primary direct
_atom_sites_solution_secondary difmap
_audit_creation_date 2017-01-18
_audit_creation_method
;
Olex2 1.2
(compiled 2016.11.30 svn.r3356 for OlexSys, GUI svn.r5269)
;
_cell_angle_alpha 90.00
_cell_angle_beta 111.790(11)
_cell_angle_gamma 90.00
_cell_formula_units_Z 4
_cell_length_a 11.7785(12)
_cell_length_b 8.8637(5)
_cell_length_c 13.5121(10)
_cell_measurement_reflns_used 698
_cell_measurement_temperature 293(2)
_cell_measurement_theta_max 21.0160
_cell_measurement_theta_min 3.9260
_cell_volume 1309.9(2)
_computing_cell_refinement
;
CrysAlisPro, Agilent Technologies,
Version 1.171.36.28 (release 01-02-2013 CrysAlis171 .NET)
(compiled Feb  1 2013,16:14:44)
;
_computing_data_collection
;
CrysAlisPro, Agilent Technologies,
Version 1.171.36.28 (release 01-02-2013 CrysAlis171 .NET)
(compiled Feb  1 2013,16:14:44)
;
_computing_data_reduction
;
CrysAlisPro, Agilent Technologies,
Version 1.171.36.28 (release 01-02-2013 CrysAlis171 .NET)
(compiled Feb  1 2013,16:14:44)
;
_computing_molecular_graphics 'Olex2 (Dolomanov et al., 2009)'
_computing_publication_material 'Olex2 (Dolomanov et al., 2009)'
_computing_structure_refinement 'ShelXL (Sheldrick, 2015)'
_computing_structure_solution 'ShelXS (Sheldrick, 2008)'
_diffrn_ambient_temperature 293(2)
_diffrn_detector_area_resol_mean 16.0733
_diffrn_measured_fraction_theta_full 0.9923
_diffrn_measured_fraction_theta_max 0.8795
_diffrn_measurement_details
;
#__ type_ start__ end____ width___ exp.time_
  1 omega  -86.00  -56.00   2.0000    8.0000
omega____ theta____ kappa____ phi______ frames
    -      -19.5055  178.0000 -180.0000 15

#__ type_ start__ end____ width___ exp.time_
  2 omega   44.00   92.00   2.0000    8.0000
omega____ theta____ kappa____ phi______ frames
    -       22.7867   57.0000 -180.0000 24

#__ type_ start__ end____ width___ exp.time_
  3 omega  -26.00   94.00   2.0000    8.0000
omega____ theta____ kappa____ phi______ frames
    -       22.7867    0.0000 -180.0000 60

#__ type_ start__ end____ width___ exp.time_
  4 omega   60.00   90.00   2.0000    8.0000
omega____ theta____ kappa____ phi______ frames
    -       22.7867  178.0000 -150.0000 15
;
_diffrn_measurement_device_type 'SuperNova, Dual, Cu at zero, Eos'
_diffrn_measurement_method '\w scans'
_diffrn_orient_matrix_UB_11 0.0287007000
_diffrn_orient_matrix_UB_12 -0.0049325000
_diffrn_orient_matrix_UB_13 -0.0377199000
_diffrn_orient_matrix_UB_21 0.0460720000
_diffrn_orient_matrix_UB_22 -0.0467206000
_diffrn_orient_matrix_UB_23 0.0354305000
_diffrn_orient_matrix_UB_31 -0.0354647000
_diffrn_orient_matrix_UB_32 -0.0647558000
_diffrn_orient_matrix_UB_33 -0.0227655000
_diffrn_radiation_monochromator mirror
_diffrn_radiation_type 'Mo K\a'
_diffrn_radiation_wavelength 0.7107
_diffrn_reflns_av_R_equivalents 0.0388
_diffrn_reflns_av_unetI/netI 0.0781
_diffrn_reflns_limit_h_max 14
_diffrn_reflns_limit_h_min -14
_diffrn_reflns_limit_k_max 10
_diffrn_reflns_limit_k_min -10
_diffrn_reflns_limit_l_max 11
_diffrn_reflns_limit_l_min -16
_diffrn_reflns_number 4658
_diffrn_reflns_theta_full 25.50
_diffrn_reflns_theta_max 26.01
_diffrn_reflns_theta_min 3.69
_diffrn_source 'SuperNova (Mo) X-ray Source'
_exptl_absorpt_coefficient_mu 0.084
_exptl_absorpt_correction_T_max 1.00000
_exptl_absorpt_correction_T_min 0.37332
_exptl_absorpt_correction_type multi-scan
_exptl_absorpt_process_details
;
CrysAlisPro, Agilent Technologies,
Version 1.171.36.28 (release 01-02-2013 CrysAlis171 .NET)
(compiled Feb  1 2013,16:14:44)
Empirical absorption correction using spherical harmonics,
 implemented in SCALE3 ABSPACK scaling algorithm.
;
_exptl_crystal_colour 'clear light colourless'
_exptl_crystal_colour_lustre clear
_exptl_crystal_colour_modifier light
_exptl_crystal_colour_primary colourless
_exptl_crystal_density_diffrn 1.239
_exptl_crystal_density_method 'not measured'
_exptl_crystal_description block
_exptl_crystal_F_000 520
_exptl_crystal_size_max 0.21
_exptl_crystal_size_mid 0.15
_exptl_crystal_size_min 0.14
_refine_diff_density_max 0.269
_refine_diff_density_min -0.180
_refine_diff_density_rms 0.043
_refine_ls_extinction_method none
_refine_ls_goodness_of_fit_ref 1.033
_refine_ls_hydrogen_treatment constr
_refine_ls_matrix_type full
_refine_ls_number_parameters 166
_refine_ls_number_reflns 2550
_refine_ls_number_restraints 0
_refine_ls_restrained_S_all 1.033
_refine_ls_R_factor_all 0.1208
_refine_ls_R_factor_gt 0.0634
_refine_ls_shift/su_max 0.000
_refine_ls_shift/su_mean 0.000
_refine_ls_structure_factor_coef Fsqd
_refine_ls_weighting_details 'calc w=1/[\s^2^(Fo^2^)+(0.0479P)^2^+0.2844P] where P=(Fo^2^+2Fc^2^)/3'
_refine_ls_weighting_scheme calc
_refine_ls_wR_factor_gt 0.1262
_refine_ls_wR_factor_ref 0.1648
_reflns_number_gt 1408
_reflns_number_total 2550
_reflns_threshold_expression >2sigma(I)
_cod_data_source_file ol7b00826_si_002.cif
_cod_data_source_block chenf_0117
_cod_depositor_comments 'Adding full bibliography for 1546274.cif.'
_cod_original_cell_volume 1309.87(18)
_cod_database_code 1546274
_reflns_odcompleteness_completeness 99.23
_reflns_odcompleteness_iscentric 1
_reflns_odcompleteness_theta 26.32
_olex2_refinement_description
;
1. Fixed Uiso
 At 1.2 times of:
  All C(H) groups, All C(H,H) groups
 At 1.5 times of:
  All C(H,H,H) groups
2.a Ternary CH refined with riding coordinates:
 C9(H9)
2.b Secondary CH2 refined with riding coordinates:
 C10(H10A,H10B)
2.c Aromatic/amide H refined with riding coordinates:
 C1(H1), C2(H2), C4(H4), C5(H5)
2.d Idealised Me refined as rotating group:
 C12(H12A,H12B,H12C), C13(H13A,H13B,H13C), C14(H14A,H14B,H14C)
;
_olex2_date_sample_data_collection 2017-01-18
_olex2_submission_special_instructions 'No special instructions were received'

loop_
_space_group_symop_id
_space_group_symop_operation_xyz
1 'x, y, z'
2 '-x+1/2, y+1/2, -z+1/2'
3 '-x, -y, -z'
4 'x-1/2, -y-1/2, z-1/2'

loop_
_atom_site_label
_atom_site_type_symbol
_atom_site_fract_x
_atom_site_fract_y
_atom_site_fract_z
_atom_site_U_iso_or_equiv
_atom_site_adp_type
_atom_site_occupancy
_atom_site_calc_flag
_atom_site_refinement_flags_posn
O1 O 0.9324(2) 0.7167(3) 0.38142(16) 0.0662(6) Uani 1 d .
O2 O 0.8696(2) -0.0055(2) 0.05492(15) 0.0620(6) Uani 1 d .
N1 N 0.8937(2) 0.1056(3) 0.13692(18) 0.0576(7) Uani 1 d .
N2 N 0.7714(3) -0.3048(3) -0.1334(2) 0.0835(10) Uani 1 d .
C1 C 0.8682(3) 0.5111(3) 0.1307(2) 0.0491(8) Uani 1 d .
H1 H 0.8540 0.5292 0.0593 0.059 Uiso 1 calc R
C2 C 0.8879(3) 0.6322(4) 0.1992(2) 0.0534(8) Uani 1 d .
H2 H 0.8873 0.7300 0.1742 0.064 Uiso 1 calc R
C3 C 0.9085(2) 0.6069(3) 0.3056(2) 0.0471(7) Uani 1 d .
C4 C 0.9049(3) 0.4604(4) 0.3404(2) 0.0529(8) Uani 1 d .
H4 H 0.9159 0.4429 0.4112 0.064 Uiso 1 calc R
C5 C 0.8853(2) 0.3415(3) 0.2716(2) 0.0467(7) Uani 1 d .
H5 H 0.8830 0.2441 0.2962 0.056 Uiso 1 calc R
C6 C 0.8688(2) 0.3642(3) 0.1646(2) 0.0409(7) Uani 1 d .
C7 C 0.8546(2) 0.2333(3) 0.0946(2) 0.0408(7) Uani 1 d .
C8 C 0.8034(2) 0.2302(3) -0.0277(2) 0.0412(7) Uani 1 d .
C9 C 0.7838(3) 0.0592(3) -0.0396(2) 0.0555(8) Uani 1 d .
H9 H 0.7017 0.0376 -0.0410 0.067 Uiso 1 calc R
C10 C 0.7955(3) -0.0146(3) -0.1347(2) 0.0690(10) Uani 1 d .
H10A H 0.7345 0.0269 -0.1989 0.083 Uiso 1 calc R
H10B H 0.8755 0.0078 -0.1362 0.083 Uiso 1 calc R
C11 C 0.7799(3) -0.1781(4) -0.1340(3) 0.0646(10) Uani 1 d .
C12 C 0.9476(3) 0.8671(4) 0.3513(3) 0.0747(10) Uani 1 d .
H12A H 0.8729 0.9010 0.2973 0.112 Uiso 1 calc GR
H12B H 1.0121 0.8696 0.3239 0.112 Uiso 1 calc GR
H12C H 0.9683 0.9320 0.4123 0.112 Uiso 1 calc GR
C13 C 0.6824(2) 0.3127(3) -0.0801(2) 0.0552(8) Uani 1 d .
H13A H 0.6257 0.2799 -0.0486 0.083 Uiso 1 calc GR
H13B H 0.6497 0.2909 -0.1550 0.083 Uiso 1 calc GR
H13C H 0.6955 0.4194 -0.0696 0.083 Uiso 1 calc GR
C14 C 0.8997(2) 0.2888(3) -0.0688(2) 0.0517(8) Uani 1 d .
H14A H 0.9139 0.3941 -0.0522 0.078 Uiso 1 calc GR
H14B H 0.8713 0.2752 -0.1446 0.078 Uiso 1 calc GR
H14C H 0.9745 0.2339 -0.0355 0.078 Uiso 1 calc GR

loop_
_atom_site_aniso_label
_atom_site_aniso_U_11
_atom_site_aniso_U_22
_atom_site_aniso_U_33
_atom_site_aniso_U_23
_atom_site_aniso_U_13
_atom_site_aniso_U_12
O1 0.0881(16) 0.0583(14) 0.0536(12) -0.0173(13) 0.0280(12) -0.0130(13)
O2 0.0918(16) 0.0424(12) 0.0468(11) 0.0016(11) 0.0198(11) 0.0133(12)
N1 0.0788(18) 0.0488(16) 0.0426(13) 0.0019(14) 0.0194(13) 0.0103(14)
N2 0.122(3) 0.0514(18) 0.0676(19) -0.0028(18) 0.0240(18) -0.0035(19)
C1 0.0625(18) 0.0513(19) 0.0373(15) -0.0011(16) 0.0230(14) -0.0027(16)
C2 0.069(2) 0.0490(19) 0.0494(16) -0.0008(17) 0.0299(15) -0.0037(16)
C3 0.0467(16) 0.0517(19) 0.0428(15) -0.0114(16) 0.0164(13) -0.0071(15)
C4 0.0627(19) 0.061(2) 0.0346(14) -0.0001(16) 0.0174(14) -0.0008(17)
C5 0.0525(17) 0.0463(18) 0.0394(14) 0.0021(15) 0.0147(13) 0.0001(14)
C6 0.0428(15) 0.0422(17) 0.0369(14) 0.0010(14) 0.0140(12) 0.0016(14)
C7 0.0437(15) 0.0392(16) 0.0399(14) 0.0044(14) 0.0161(12) 0.0024(13)
C8 0.0460(15) 0.0383(16) 0.0387(14) 0.0064(14) 0.0149(12) 0.0031(13)
C9 0.073(2) 0.0441(18) 0.0457(16) 0.0044(16) 0.0175(16) 0.0029(16)
C10 0.110(3) 0.0457(19) 0.0492(19) -0.0014(18) 0.0266(19) -0.0006(19)
C11 0.096(3) 0.048(2) 0.0397(17) -0.0003(18) 0.0142(17) -0.004(2)
C12 0.090(3) 0.059(2) 0.084(2) -0.023(2) 0.043(2) -0.023(2)
C13 0.0514(17) 0.057(2) 0.0509(16) 0.0064(17) 0.0116(14) 0.0020(15)
C14 0.0558(18) 0.0575(19) 0.0462(16) -0.0017(16) 0.0240(14) -0.0043(15)

loop_
_atom_type_symbol
_atom_type_description
_atom_type_scat_dispersion_real
_atom_type_scat_dispersion_imag
_atom_type_scat_source
C C 0.0033 0.0016 'International Tables Vol C Tables 4.2.6.8 and 6.1.1.4'
H H 0.0000 0.0000 'International Tables Vol C Tables 4.2.6.8 and 6.1.1.4'
N N 0.0061 0.0033 'International Tables Vol C Tables 4.2.6.8 and 6.1.1.4'
O O 0.0106 0.0060 'International Tables Vol C Tables 4.2.6.8 and 6.1.1.4'

loop_
_geom_angle_atom_site_label_1
_geom_angle_atom_site_label_2
_geom_angle_atom_site_label_3
_geom_angle
C3 O1 C12 117.7(2)
C9 O2 N1 106.80(19)
C7 N1 O2 109.2(2)
C2 C1 H1 118.9
C2 C1 C6 122.2(2)
C6 C1 H1 118.9
C1 C2 H2 120.3
C1 C2 C3 119.5(3)
C3 C2 H2 120.3
O1 C3 C2 124.9(3)
O1 C3 C4 115.9(2)
C2 C3 C4 119.2(3)
C3 C4 H4 119.7
C5 C4 C3 120.7(2)
C5 C4 H4 119.7
C4 C5 H5 119.5
C4 C5 C6 121.0(3)
C6 C5 H5 119.5
C1 C6 C5 117.4(3)
C1 C6 C7 123.2(2)
C5 C6 C7 119.4(3)
N1 C7 C6 118.5(2)
N1 C7 C8 113.6(3)
C6 C7 C8 127.8(2)
C9 C8 C7 96.6(2)
C13 C8 C7 114.7(2)
C13 C8 C9 110.4(2)
C13 C8 C14 111.2(2)
C14 C8 C7 109.7(2)
C14 C8 C9 113.6(2)
O2 C9 C8 106.0(2)
O2 C9 H9 107.7
O2 C9 C10 109.6(2)
C8 C9 H9 107.7
C10 C9 C8 117.8(3)
C10 C9 H9 107.7
C9 C10 H10A 109.2
C9 C10 H10B 109.2
H10A C10 H10B 107.9
C11 C10 C9 112.1(3)
C11 C10 H10A 109.2
C11 C10 H10B 109.2
N2 C11 C10 177.8(4)
O1 C12 H12A 109.5
O1 C12 H12B 109.5
O1 C12 H12C 109.5
H12A C12 H12B 109.5
H12A C12 H12C 109.5
H12B C12 H12C 109.5
C8 C13 H13A 109.5
C8 C13 H13B 109.5
C8 C13 H13C 109.5
H13A C13 H13B 109.5
H13A C13 H13C 109.5
H13B C13 H13C 109.5
C8 C14 H14A 109.5
C8 C14 H14B 109.5
C8 C14 H14C 109.5
H14A C14 H14B 109.5
H14A C14 H14C 109.5
H14B C14 H14C 109.5

loop_
_geom_bond_atom_site_label_1
_geom_bond_atom_site_label_2
_geom_bond_distance
O1 C3 1.364(3)
O1 C12 1.425(4)
O2 N1 1.430(3)
O2 C9 1.423(3)
N1 C7 1.274(3)
N2 C11 1.128(4)
C1 H1 0.9300
C1 C2 1.380(4)
C1 C6 1.380(4)
C2 H2 0.9300
C2 C3 1.384(4)
C3 C4 1.387(4)
C4 H4 0.9300
C4 C5 1.367(4)
C5 H5 0.9300
C5 C6 1.400(3)
C6 C7 1.467(4)
C7 C8 1.535(3)
C8 C9 1.533(4)
C8 C13 1.522(3)
C8 C14 1.528(4)
C9 H9 0.9800
C9 C10 1.493(4)
C10 H10A 0.9700
C10 H10B 0.9700
C10 C11 1.461(4)
C12 H12A 0.9600
C12 H12B 0.9600
C12 H12C 0.9600
C13 H13A 0.9600
C13 H13B 0.9600
C13 H13C 0.9600
C14 H14A 0.9600
C14 H14B 0.9600
C14 H14C 0.9600

loop_
_geom_torsion_atom_site_label_1
_geom_torsion_atom_site_label_2
_geom_torsion_atom_site_label_3
_geom_torsion_atom_site_label_4
_geom_torsion
O1 C3 C4 C5 -178.0(2)
O2 N1 C7 C6 179.4(2)
O2 N1 C7 C8 -3.8(3)
O2 C9 C10 C11 56.4(4)
N1 O2 C9 C8 26.8(3)
N1 O2 C9 C10 154.9(2)
N1 C7 C8 C9 18.9(3)
N1 C7 C8 C13 134.9(3)
N1 C7 C8 C14 -99.1(3)
C1 C2 C3 O1 178.1(2)
C1 C2 C3 C4 -2.1(4)
C1 C6 C7 N1 158.1(3)
C1 C6 C7 C8 -18.2(4)
C2 C1 C6 C5 2.6(4)
C2 C1 C6 C7 -176.6(3)
C2 C3 C4 C5 2.2(4)
C3 C4 C5 C6 0.2(4)
C4 C5 C6 C1 -2.5(4)
C4 C5 C6 C7 176.7(2)
C5 C6 C7 N1 -21.1(4)
C5 C6 C7 C8 162.6(2)
C6 C1 C2 C3 -0.3(4)
C6 C7 C8 C9 -164.7(3)
C6 C7 C8 C13 -48.6(4)
C6 C7 C8 C14 77.3(3)
C7 C8 C9 O2 -26.3(3)
C7 C8 C9 C10 -149.3(3)
C8 C9 C10 C11 177.6(3)
C9 O2 N1 C7 -14.8(3)
C9 C10 C11 N2 -120(11)
C12 O1 C3 C2 -5.7(4)
C12 O1 C3 C4 174.6(3)
C13 C8 C9 O2 -145.8(2)
C13 C8 C9 C10 91.2(3)
C14 C8 C9 O2 88.6(3)
C14 C8 C9 C10 -34.4(4)
